data_2018471
loop_
_publ_author_name
'De Candia, Ariel G.'
'Molnar, Matias'
'Slep, Leonardo D.'
'Baggio, Ricardo'

_publ_section_title
;
 Four Ni^II^ complexes with the new cyclam--methylimidazole ligand
 1-[(1-methyl-1<i>H</i>-imidazol-2-yl)methyl]-1,4,8,11-tetraazacyclotetradecane
;
_journal_coeditor_code FA3274
_journal_issue 5
_journal_name_full 'Acta Crystallographica Section C'
_journal_page_first m121
_journal_page_last m126
_journal_paper_doi 10.1107/S0108270112014904
_journal_volume 68
_journal_year 2012
_chemical_formula_iupac '[Ni (C15 H30 N6) (H2 O)] (Cl O4)2, H2 O'
_chemical_formula_moiety 'C15 H32  N6 Ni O 2+, 2(Cl O4 -), H2 O'
_chemical_formula_sum 'C15 H34 Cl2 N6 Ni O10'
_chemical_formula_weight 588.09
_chemical_name_systematic
;
<i>trans</i>-aqua{1-[(1-methyl-1<i>H</i>-imidazol-2-yl)methyl]-1,4,8,11-
tetraazacyclotetradecane}nickel(II) bis(perchlorate) monohydrate
;
_space_group_IT_number 14
_symmetry_cell_setting monoclinic
_symmetry_space_group_name_Hall '-P 2ybc'
_symmetry_space_group_name_H-M 'P 1 21/c 1'
_atom_sites_solution_hydrogens geom
_atom_sites_solution_primary direct
_atom_sites_solution_secondary difmap
_audit_creation_method SHELXL97
_cell_angle_alpha 90.00
_cell_angle_beta 107.96(3)
_cell_angle_gamma 90.00
_cell_formula_units_Z 4
_cell_length_a 14.596(3)
_cell_length_b 10.995(2)
_cell_length_c 16.192(3)
_cell_measurement_reflns_used 3245
_cell_measurement_temperature 294(2)
_cell_measurement_theta_max 24.88
_cell_measurement_theta_min 2.96
_cell_volume 2471.9(9)
_computing_cell_refinement 'CrysAlis PRO (Oxford Diffraction, 2009)'
_computing_data_collection 'CrysAlis PRO (Oxford Diffraction, 2009)'
_computing_data_reduction 'CrysAlis PRO (Oxford Diffraction, 2009)'
_computing_molecular_graphics 'SHELXTL (Sheldrick, 2008)'
_computing_publication_material
;
SHELXL97 (Sheldrick, 2008) and PLATON (Spek, 2009)
;
_computing_structure_refinement 'SHELXL97 (Sheldrick, 2008)'
_computing_structure_solution 'SHELXS97 (Sheldrick, 2008)'
_diffrn_ambient_temperature 294(2)
_diffrn_measured_fraction_theta_full 1.000
_diffrn_measured_fraction_theta_max 1.000
_diffrn_measurement_device_type 'Oxford Gemini CCD S Ultra'
_diffrn_measurement_method '\w scans, thick slices'
_diffrn_radiation_monochromator graphite
_diffrn_radiation_source 'fine-focus sealed tube'
_diffrn_radiation_type MoK\a
_diffrn_radiation_wavelength 0.71073
_diffrn_reflns_av_R_equivalents 0.0770
_diffrn_reflns_av_sigmaI/netI 0.0640
_diffrn_reflns_limit_h_max 17
_diffrn_reflns_limit_h_min -18
_diffrn_reflns_limit_k_max 13
_diffrn_reflns_limit_k_min -12
_diffrn_reflns_limit_l_max 19
_diffrn_reflns_limit_l_min -18
_diffrn_reflns_number 8284
_diffrn_reflns_theta_full 25.99
_diffrn_reflns_theta_max 25.99
_diffrn_reflns_theta_min 2.28
_exptl_absorpt_coefficient_mu 1.062
_exptl_absorpt_correction_T_max 0.99
_exptl_absorpt_correction_T_min 0.98
_exptl_absorpt_correction_type multi-scan
_exptl_absorpt_process_details '(CrysAlis PRO; Oxford Diffraction, 2009)'
_exptl_crystal_colour 'light pink'
_exptl_crystal_density_diffrn 1.580
_exptl_crystal_density_method 'not measured'
_exptl_crystal_description prism
_exptl_crystal_F_000 1232
_exptl_crystal_size_max 0.18
_exptl_crystal_size_mid 0.16
_exptl_crystal_size_min 0.12
_refine_diff_density_max 0.512
_refine_diff_density_min -0.906
_refine_ls_extinction_method none
_refine_ls_goodness_of_fit_ref 1.233
_refine_ls_hydrogen_treatment constr
_refine_ls_matrix_type full
_refine_ls_number_parameters 362
_refine_ls_number_reflns 4852
_refine_ls_number_restraints 452
_refine_ls_restrained_S_all 1.268
_refine_ls_R_factor_all 0.1540
_refine_ls_R_factor_gt 0.0570
_refine_ls_shift/su_max 0.000
_refine_ls_shift/su_mean 0.000
_refine_ls_structure_factor_coef Fsqd
_refine_ls_weighting_details 'calc w = 1/[\s^2^(Fo^2^)+8.9604P] where P=(Fo^2^+2Fc^2^)/3'
_refine_ls_weighting_scheme calc
_refine_ls_wR_factor_gt 0.0926
_refine_ls_wR_factor_ref 0.1359
_reflns_number_gt 2770
_reflns_number_total 4852
_reflns_threshold_expression I>2\s(I)
_cod_data_source_file fa3274.cif
_cod_data_source_block 1
_cod_original_sg_symbol_H-M 'P 21/c'
_cod_database_code 2018471
_cod_database_fobs_code 2018471

loop_
_symmetry_equiv_pos_as_xyz
'x, y, z'
'-x, y+1/2, -z+1/2'
'-x, -y, -z'
'x, -y-1/2, z-1/2'

loop_
_atom_site_type_symbol
_atom_site_label
_atom_site_fract_x
_atom_site_fract_y
_atom_site_fract_z
_atom_site_U_iso_or_equiv
_atom_site_adp_type
_atom_site_calc_flag
_atom_site_refinement_flags
_atom_site_occupancy
_atom_site_symmetry_multiplicity
_atom_site_disorder_assembly
_atom_site_disorder_group
Ni Ni1 0.27576(5) 0.26476(7) 0.58735(5) 0.0367(2) Uani d . 1 1 . .
N N1 0.2368(4) 0.1205(5) 0.4963(3) 0.0432(12) Uani d U 1 1 . .
N N2 0.4163(3) 0.2264(5) 0.5923(3) 0.0451(12) Uani d U 1 1 . .
H H2 0.4329 0.2820 0.5578 0.054 Uiso calc R 1 1 . .
N N3 0.3133(4) 0.4087(5) 0.6734(3) 0.0451(13) Uani d U 1 1 . .
H H3 0.3229 0.4737 0.6422 0.054 Uiso calc R 1 1 . .
N N4 0.1352(3) 0.3151(5) 0.5749(3) 0.0470(13) Uani d U 1 1 . .
H H4 0.1135 0.2617 0.6075 0.056 Uiso calc R 1 1 . .
N N5 0.2732(4) 0.1237(5) 0.6725(3) 0.0442(12) Uani d U 1 1 . .
N N6 0.2417(4) -0.0690(5) 0.6889(4) 0.0493(13) Uani d U 1 1 . .
C C1 0.3258(5) 0.1027(6) 0.4707(4) 0.0544(17) Uani d U 1 1 . .
H H1A 0.3297 0.1653 0.4297 0.065 Uiso calc R 1 1 . .
H H1B 0.3234 0.0243 0.4427 0.065 Uiso calc R 1 1 . .
C C2 0.4147(5) 0.1090(6) 0.5513(4) 0.0535(16) Uani d U 1 1 . .
H H2A 0.4121 0.0447 0.5915 0.064 Uiso calc R 1 1 . .
H H2B 0.4726 0.0985 0.5348 0.064 Uiso calc R 1 1 . .
C C3 0.4877(5) 0.2368(7) 0.6791(4) 0.0595(17) Uani d U 1 1 . .
H H3A 0.5512 0.2186 0.6748 0.071 Uiso calc R 1 1 . .
H H3B 0.4733 0.1771 0.7173 0.071 Uiso calc R 1 1 . .
C C4 0.4891(5) 0.3624(7) 0.7182(5) 0.066(2) Uani d U 1 1 . .
H H4A 0.4937 0.4219 0.6754 0.080 Uiso calc R 1 1 . .
H H4B 0.5471 0.3694 0.7674 0.080 Uiso calc R 1 1 . .
C C5 0.4026(5) 0.3961(7) 0.7486(4) 0.0625(19) Uani d U 1 1 . .
H H5A 0.3931 0.3336 0.7875 0.075 Uiso calc R 1 1 . .
H H5B 0.4156 0.4722 0.7805 0.075 Uiso calc R 1 1 . .
C C6 0.2271(5) 0.4368(6) 0.6984(4) 0.0566(17) Uani d U 1 1 . .
H H6A 0.2334 0.5164 0.7253 0.068 Uiso calc R 1 1 . .
H H6B 0.2193 0.3771 0.7398 0.068 Uiso calc R 1 1 . .
C C7 0.1402(5) 0.4345(6) 0.6171(5) 0.0581(17) Uani d U 1 1 . .
H H7A 0.0818 0.4486 0.6325 0.070 Uiso calc R 1 1 . .
H H7B 0.1459 0.4983 0.5776 0.070 Uiso calc R 1 1 . .
C C8 0.0638(5) 0.3119(7) 0.4856(5) 0.0628(19) Uani d U 1 1 . .
H H8A 0.0788 0.3762 0.4508 0.075 Uiso calc R 1 1 . .
H H8B -0.0001 0.3271 0.4896 0.075 Uiso calc R 1 1 . .
C C9 0.0642(5) 0.1917(7) 0.4412(5) 0.0626(19) Uani d U 1 1 . .
H H9A 0.0106 0.1917 0.3879 0.075 Uiso calc R 1 1 . .
H H9B 0.0514 0.1286 0.4781 0.075 Uiso calc R 1 1 . .
C C10 0.1534(5) 0.1557(7) 0.4188(4) 0.0549(17) Uani d U 1 1 . .
H H10A 0.1378 0.0878 0.3787 0.066 Uiso calc R 1 1 . .
H H10B 0.1728 0.2232 0.3894 0.066 Uiso calc R 1 1 . .
C C11 0.2433(4) 0.0199(6) 0.6319(4) 0.0407(14) Uani d U 1 1 . .
C C12 0.2718(5) -0.0211(7) 0.7694(5) 0.0623(19) Uani d U 1 1 . .
H H12 0.2784 -0.0620 0.8212 0.075 Uiso calc R 1 1 . .
C C13 0.2905(5) 0.0978(7) 0.7607(4) 0.0567(17) Uani d U 1 1 . .
H H13 0.3115 0.1533 0.8059 0.068 Uiso calc R 1 1 . .
C C14 0.2137(5) 0.0066(6) 0.5356(4) 0.0523(16) Uani d U 1 1 . .
H H14A 0.1450 -0.0094 0.5135 0.063 Uiso calc R 1 1 . .
H H14B 0.2474 -0.0614 0.5202 0.063 Uiso calc R 1 1 . .
C C15 0.2122(6) -0.1950(7) 0.6678(6) 0.076(2) Uani d U 1 1 . .
H H15A 0.1611 -0.1978 0.6137 0.115 Uiso calc R 1 1 . .
H H15B 0.1901 -0.2288 0.7130 0.115 Uiso calc R 1 1 . .
H H15C 0.2660 -0.2414 0.6629 0.115 Uiso calc R 1 1 . .
Cl Cl1 0.01898(15) 0.85354(17) 0.30704(12) 0.0637(5) Uani d DU 1 1 . .
O O11 0.0101(7) 0.9300(6) 0.2383(4) 0.182(4) Uani d DU 1 1 A .
O O21A 0.1140(7) 0.8121(17) 0.3347(11) 0.159(7) Uani d PDU 0.51 1 A 1
O O31A -0.0428(13) 0.7548(11) 0.2819(10) 0.103(6) Uani d PDU 0.51 1 A 1
O O41A 0.0008(14) 0.9133(14) 0.3754(9) 0.130(6) Uani d PDU 0.51 1 A 1
O O21B 0.1159(7) 0.8447(17) 0.3548(11) 0.164(9) Uani d PDU 0.49 1 A 2
O O31B -0.0176(15) 0.7392(10) 0.2793(10) 0.103(6) Uani d PDU 0.49 1 A 2
O O41B -0.0303(14) 0.9020(15) 0.3604(10) 0.136(7) Uani d PDU 0.49 1 A 2
Cl Cl2 0.41772(15) 0.68986(17) 0.54177(12) 0.0630(5) Uani d DU 1 1 . .
O O12 0.3820(5) 0.6379(6) 0.6039(4) 0.137(3) Uani d DU 1 1 B .
O O22A 0.3741(9) 0.6482(15) 0.4583(6) 0.140(6) Uani d PDU 0.53 1 B 1
O O32A 0.5192(5) 0.6679(12) 0.5653(9) 0.108(5) Uani d PDU 0.53 1 B 1
O O42A 0.4071(10) 0.8175(7) 0.5462(10) 0.129(5) Uani d PDU 0.53 1 B 1
O O22B 0.4271(11) 0.5933(11) 0.4860(8) 0.126(6) Uani d PDU 0.47 1 B 2
O O32B 0.5071(8) 0.7449(15) 0.5778(9) 0.136(7) Uani d PDU 0.47 1 B 2
O O42B 0.3521(10) 0.7727(13) 0.4891(10) 0.156(7) Uani d PDU 0.47 1 B 2
O O1W 0.2785(3) 0.3973(4) 0.4808(3) 0.0559(12) Uani d . 1 1 . .
H H1WA 0.2251 0.4317 0.4553 0.067 Uiso d R 1 1 . .
H H1WB 0.3213 0.4496 0.4810 0.067 Uiso d R 1 1 . .
O O2W 0.1390(5) 0.5700(6) 0.4017(4) 0.117(3) Uani d . 1 1 . .
H H2WA 0.0977 0.5300 0.3626 0.141 Uiso d R 1 1 . .
H H2WB 0.1327 0.6440 0.3856 0.141 Uiso d R 1 1 . .

loop_
_atom_site_aniso_label
_atom_site_aniso_U_11
_atom_site_aniso_U_22
_atom_site_aniso_U_33
_atom_site_aniso_U_12
_atom_site_aniso_U_13
_atom_site_aniso_U_23
Ni1 0.0370(4) 0.0393(4) 0.0338(4) 0.0017(4) 0.0107(3) 0.0006(4)
N1 0.049(3) 0.044(3) 0.036(3) -0.001(3) 0.012(2) -0.001(2)
N2 0.043(3) 0.050(3) 0.044(3) 0.005(3) 0.016(2) 0.006(2)
N3 0.057(3) 0.035(3) 0.043(3) -0.008(3) 0.015(2) -0.003(2)
N4 0.038(3) 0.049(3) 0.056(3) 0.002(2) 0.016(2) 0.012(3)
N5 0.052(3) 0.046(3) 0.037(3) -0.001(3) 0.017(2) 0.004(2)
N6 0.044(3) 0.049(3) 0.060(3) 0.001(3) 0.023(3) 0.015(3)
C1 0.071(4) 0.051(4) 0.045(4) 0.005(3) 0.024(3) -0.012(3)
C2 0.049(4) 0.057(4) 0.060(4) 0.012(3) 0.027(3) 0.003(3)
C3 0.043(4) 0.070(4) 0.057(4) 0.006(4) 0.003(3) 0.013(4)
C4 0.058(4) 0.069(5) 0.054(4) -0.014(4) -0.008(3) 0.008(4)
C5 0.068(4) 0.060(4) 0.050(4) -0.008(4) 0.004(3) -0.004(4)
C6 0.072(4) 0.046(4) 0.058(4) -0.001(4) 0.030(3) -0.007(3)
C7 0.060(4) 0.057(4) 0.066(4) 0.007(4) 0.033(3) 0.007(3)
C8 0.041(4) 0.071(5) 0.068(4) 0.007(4) 0.004(3) 0.019(4)
C9 0.048(4) 0.080(5) 0.050(4) -0.003(4) 0.001(3) 0.013(4)
C10 0.063(4) 0.068(5) 0.023(3) -0.012(3) -0.003(3) -0.002(3)
C11 0.041(3) 0.038(3) 0.045(3) 0.003(3) 0.017(3) 0.012(3)
C12 0.074(5) 0.072(4) 0.044(4) 0.004(4) 0.024(4) 0.016(3)
C13 0.065(4) 0.063(4) 0.043(3) 0.008(4) 0.018(3) 0.006(3)
C14 0.061(4) 0.046(4) 0.047(3) -0.011(3) 0.012(3) 0.002(3)
C15 0.075(5) 0.051(4) 0.105(6) -0.014(4) 0.031(5) 0.015(4)
Cl1 0.0733(13) 0.0568(12) 0.0610(12) -0.0188(10) 0.0208(10) -0.0020(9)
O11 0.272(10) 0.147(7) 0.121(6) -0.068(7) 0.050(6) 0.060(5)
O21A 0.093(8) 0.118(15) 0.240(16) 0.002(8) 0.015(10) -0.065(12)
O31A 0.136(11) 0.100(10) 0.086(11) -0.075(10) 0.054(9) -0.037(8)
O41A 0.130(13) 0.144(12) 0.149(9) -0.103(10) 0.092(10) -0.095(9)
O21B 0.103(8) 0.086(12) 0.242(16) 0.021(8) -0.036(10) -0.068(11)
O31B 0.154(14) 0.076(7) 0.084(12) -0.052(9) 0.045(10) -0.030(7)
O41B 0.138(14) 0.132(12) 0.176(12) -0.101(10) 0.104(11) -0.099(10)
Cl2 0.0732(13) 0.0543(11) 0.0632(12) -0.0104(10) 0.0236(10) 0.0012(9)
O12 0.169(7) 0.134(6) 0.147(6) -0.043(6) 0.105(6) 0.017(5)
O22A 0.104(11) 0.210(15) 0.095(7) -0.046(11) 0.018(7) -0.066(10)
O32A 0.077(6) 0.124(12) 0.121(10) -0.009(7) 0.027(6) 0.020(10)
O42A 0.137(12) 0.066(6) 0.176(13) 0.012(7) 0.040(11) 0.014(7)
O22B 0.097(12) 0.154(13) 0.123(12) -0.008(9) 0.027(9) -0.074(10)
O32B 0.140(10) 0.150(15) 0.103(10) -0.098(10) 0.016(9) 0.006(10)
O42B 0.155(12) 0.098(11) 0.194(16) 0.026(10) 0.022(11) 0.049(10)
O1W 0.053(3) 0.052(3) 0.060(3) -0.007(2) 0.013(2) 0.012(2)
O2W 0.107(5) 0.115(6) 0.143(6) 0.046(4) 0.057(5) 0.064(5)

loop_
_atom_type_symbol
_atom_type_description
_atom_type_scat_dispersion_real
_atom_type_scat_dispersion_imag
_atom_type_scat_source
C C 0.0033 0.0016 'International Tables Vol C Tables 4.2.6.8 and 6.1.1.4'
H H 0.0000 0.0000 'International Tables Vol C Tables 4.2.6.8 and 6.1.1.4'
N N 0.0061 0.0033 'International Tables Vol C Tables 4.2.6.8 and 6.1.1.4'
O O 0.0106 0.0060 'International Tables Vol C Tables 4.2.6.8 and 6.1.1.4'
Ni Ni 0.3393 1.1124 'International Tables Vol C Tables 4.2.6.8 and 6.1.1.4'
Cl Cl 0.1484 0.1585 'International Tables Vol C Tables 4.2.6.8 and 6.1.1.4'

loop_
_geom_angle_atom_site_label_1
_geom_angle_atom_site_label_2
_geom_angle_atom_site_label_3
_geom_angle
N1 Ni1 N2 85.7(2)
N1 Ni1 N3 178.4(2)
N1 Ni1 N4 95.0(2)
N1 Ni1 N5 81.2(2)
N1 Ni1 O1W 90.92(18)
N2 Ni1 N3 94.4(2)
N2 Ni1 N4 175.0(2)
N2 Ni1 N5 92.4(2)
N2 Ni1 O1W 84.89(18)
N3 Ni1 N4 84.8(2)
N3 Ni1 N5 100.3(2)
N3 Ni1 O1W 87.54(18)
N4 Ni1 N5 92.5(2)
N4 Ni1 O1W 90.17(19)
N5 Ni1 O1W 171.89(19)
C14 N1 C1 109.9(5)
C14 N1 C10 109.9(5)
C1 N1 C10 110.6(5)
C14 N1 Ni1 112.3(4)
C1 N1 Ni1 102.8(4)
C10 N1 Ni1 111.2(4)
C2 N2 C3 114.4(5)
C2 N2 Ni1 106.8(4)
C3 N2 Ni1 115.0(4)
C2 N2 H2 106.7
C3 N2 H2 106.7
Ni1 N2 H2 106.7
C6 N3 C5 113.7(5)
C6 N3 Ni1 106.0(4)
C5 N3 Ni1 117.5(4)
C6 N3 H3 106.3
C5 N3 H3 106.3
Ni1 N3 H3 106.3
C7 N4 C8 112.9(5)
C7 N4 Ni1 106.7(4)
C8 N4 Ni1 117.4(4)
C7 N4 H4 106.4
C8 N4 H4 106.4
Ni1 N4 H4 106.4
C11 N5 C13 105.0(5)
C11 N5 Ni1 112.5(4)
C13 N5 Ni1 142.4(5)
C12 N6 C11 108.0(6)
C12 N6 C15 125.6(6)
C11 N6 C15 126.4(6)
N1 C1 C2 109.7(5)
N1 C1 H1A 109.7
C2 C1 H1A 109.7
N1 C1 H1B 109.7
C2 C1 H1B 109.7
H1A C1 H1B 108.2
N2 C2 C1 108.7(5)
N2 C2 H2A 109.9
C1 C2 H2A 109.9
N2 C2 H2B 109.9
C1 C2 H2B 109.9
H2A C2 H2B 108.3
N2 C3 C4 112.5(6)
N2 C3 H3A 109.1
C4 C3 H3A 109.1
N2 C3 H3B 109.1
C4 C3 H3B 109.1
H3A C3 H3B 107.8
C3 C4 C5 116.6(6)
C3 C4 H4A 108.2
C5 C4 H4A 108.2
C3 C4 H4B 108.2
C5 C4 H4B 108.2
H4A C4 H4B 107.3
N3 C5 C4 111.0(6)
N3 C5 H5A 109.4
C4 C5 H5A 109.4
N3 C5 H5B 109.4
C4 C5 H5B 109.4
H5A C5 H5B 108.0
N3 C6 C7 108.4(5)
N3 C6 H6A 110.0
C7 C6 H6A 110.0
N3 C6 H6B 110.0
C7 C6 H6B 110.0
H6A C6 H6B 108.4
N4 C7 C6 109.0(6)
N4 C7 H7A 109.9
C6 C7 H7A 109.9
N4 C7 H7B 109.9
C6 C7 H7B 109.9
H7A C7 H7B 108.3
N4 C8 C9 112.2(6)
N4 C8 H8A 109.2
C9 C8 H8A 109.2
N4 C8 H8B 109.2
C9 C8 H8B 109.2
H8A C8 H8B 107.9
C8 C9 C10 118.4(6)
C8 C9 H9A 107.7
C10 C9 H9A 107.7
C8 C9 H9B 107.7
C10 C9 H9B 107.7
H9A C9 H9B 107.1
N1 C10 C9 113.8(5)
N1 C10 H10A 108.8
C9 C10 H10A 108.8
N1 C10 H10B 108.8
C9 C10 H10B 108.8
H10A C10 H10B 107.7
N5 C11 N6 110.9(5)
N5 C11 C14 123.4(5)
N6 C11 C14 125.7(6)
N6 C12 C13 107.0(6)
N6 C12 H12 126.5
C13 C12 H12 126.5
C12 C13 N5 109.0(7)
C12 C13 H13 125.5
N5 C13 H13 125.5
C11 C14 N1 109.4(5)
C11 C14 H14A 109.8
N1 C14 H14A 109.8
C11 C14 H14B 109.8
N1 C14 H14B 109.8
H14A C14 H14B 108.2
N6 C15 H15A 109.5
N6 C15 H15B 109.5
H15A C15 H15B 109.5
N6 C15 H15C 109.5
H15A C15 H15C 109.5
H15B C15 H15C 109.5
O11 Cl1 O41A 111.4(7)
O11 Cl1 O31B 111.3(7)
O11 Cl1 O31A 110.6(7)
O41A Cl1 O31A 109.8(7)
O11 Cl1 O41B 109.4(7)
O31B Cl1 O41B 109.1(7)
O11 Cl1 O21B 108.7(7)
O31B Cl1 O21B 109.9(7)
O41B Cl1 O21B 108.3(7)
O11 Cl1 O21A 107.3(7)
O41A Cl1 O21A 108.4(7)
O31A Cl1 O21A 109.2(7)
O41B Cl1 O21A 125.4(13)
O22A Cl2 O12 114.1(6)
O12 Cl2 O32B 112.8(6)
O12 Cl2 O42B 111.6(6)
O32B Cl2 O42B 110.4(7)
O22A Cl2 O42A 110.7(7)
O12 Cl2 O42A 107.4(6)
O12 Cl2 O22B 106.4(6)
O32B Cl2 O22B 109.1(7)
O42B Cl2 O22B 106.2(6)
O22A Cl2 O32A 109.3(6)
O12 Cl2 O32A 109.1(6)
O42A Cl2 O32A 105.9(6)
Ni1 O1W H1WA 115.4
Ni1 O1W H1WB 128.3
H1WA O1W H1WB 105.2
H2WA O2W H2WB 106.4

loop_
_geom_bond_atom_site_label_1
_geom_bond_atom_site_label_2
_geom_bond_distance
Ni1 N1 2.120(5)
Ni1 N2 2.071(5)
Ni1 N3 2.068(5)
Ni1 N4 2.073(5)
Ni1 N5 2.083(5)
Ni1 O1W 2.268(4)
N1 C14 1.490(8)
N1 C1 1.494(8)
N1 C10 1.505(7)
N2 C2 1.447(8)
N2 C3 1.474(8)
N2 H2 0.9100
N3 C6 1.468(8)
N3 C5 1.491(8)
N3 H3 0.9100
N4 C7 1.472(8)
N4 C8 1.500(8)
N4 H4 0.9100
N5 C11 1.323(8)
N5 C13 1.400(8)
N6 C12 1.348(8)
N6 C11 1.350(7)
N6 C15 1.461(9)
C1 C2 1.532(9)
C1 H1A 0.9700
C1 H1B 0.9700
C2 H2A 0.9700
C2 H2B 0.9700
C3 C4 1.517(10)
C3 H3A 0.9700
C3 H3B 0.9700
C4 C5 1.537(10)
C4 H4A 0.9700
C4 H4B 0.9700
C5 H5A 0.9700
C5 H5B 0.9700
C6 C7 1.520(9)
C6 H6A 0.9700
C6 H6B 0.9700
C7 H7A 0.9700
C7 H7B 0.9700
C8 C9 1.505(10)
C8 H8A 0.9700
C8 H8B 0.9700
C9 C10 1.508(9)
C9 H9A 0.9700
C9 H9B 0.9700
C10 H10A 0.9700
C10 H10B 0.9700
C11 C14 1.490(8)
C12 C13 1.351(10)
C12 H12 0.9300
C13 H13 0.9300
C14 H14A 0.9700
C14 H14B 0.9700
C15 H15A 0.9600
C15 H15B 0.9600
C15 H15C 0.9600
Cl1 O11 1.368(5)
Cl1 O41A 1.382(8)
Cl1 O31B 1.386(7)
Cl1 O31A 1.389(7)
Cl1 O41B 1.390(8)
Cl1 O21B 1.390(8)
Cl1 O21A 1.396(8)
Cl2 O22A 1.383(7)
Cl2 O12 1.390(5)
Cl2 O32B 1.392(7)
Cl2 O42B 1.404(7)
Cl2 O42A 1.417(7)
Cl2 O22B 1.428(7)
Cl2 O32A 1.431(7)
O1W H1WA 0.8490
O1W H1WB 0.8489
O2W H2WA 0.8500
O2W H2WB 0.8500

loop_
_geom_hbond_atom_site_label_D
_geom_hbond_atom_site_label_H
_geom_hbond_atom_site_label_A
_geom_hbond_site_symmetry_A
_geom_hbond_distance_DH
_geom_hbond_distance_HA
_geom_hbond_distance_DA
_geom_hbond_angle_DHA
N2 H2 O32A 3_666 0.91 2.37 3.198(13) 151.0
N3 H3 O12 . 0.91 2.17 3.053(8) 162.4
O1W H1WA O2W . 0.85 1.99 2.790(7) 155.7
O1W H1WB O22B . 0.85 2.19 3.041(15) 176.1
O1W H1WB O22A . 0.85 2.38 3.163(15) 153.4
O2W H2WA O11 2_545 0.85 2.18 3.034(11) 179.0
O2W H2WB O21B . 0.85 2.26 3.107(19) 174.9
O2W H2WB O21A . 0.85 2.01 2.855(18) 174.0
